data_4126947
loop_
_publ_author_name
'Kundu, Subrata'
'Sinhababu, Soumen'
'Luebben, Anna V.'
'Mondal, Totan'
'Koley, Debasis'
'Dittrich, Birger'
'Roesky, Herbert W.'

_publ_section_title
;
 Reagent for Introducing Base-Stabilized Phosphorus Atoms into Organic and
 Inorganic Compounds.
;
_journal_name_full 'Journal of the American Chemical Society'
_journal_paper_doi 10.1021/jacs.7b11977
_journal_year 2017
_chemical_formula_sum 'C56 H94 Li2 N2 O4 P2'
_chemical_formula_weight 935.15
_space_group_crystal_system triclinic
_space_group_IT_number 2
_space_group_name_Hall '-P 1'
_space_group_name_H-M_alt 'P -1'
_symmetry_space_group_name_Hall '-P 1'
_symmetry_space_group_name_H-M 'P -1'
_atom_sites_solution_hydrogens geom
_audit_creation_method SHELXL-2017/1
_cell_angle_alpha 77.4360(10)
_cell_angle_beta 80.4960(10)
_cell_angle_gamma 88.6590(10)
_cell_formula_units_Z 2
_cell_length_a 9.4012(3)
_cell_length_b 11.6829(4)
_cell_length_c 26.3727(8)
_cell_measurement_reflns_used 141064
_cell_measurement_temperature 100(2)
_cell_measurement_theta_max 29.131
_cell_measurement_theta_min 0.802
_cell_volume 2788.19(16)
_computing_structure_refinement 'SHELXL-2017/1 (Sheldrick, 2017)'
_computing_structure_solution 'SHELXT 2014/4 (Sheldrick, 2014)'
_diffrn_ambient_temperature 100(2)
_diffrn_measured_fraction_theta_full 1.000
_diffrn_measured_fraction_theta_max 1.000
_diffrn_measurement_device_type 'Bruker Smart APEX II Quazar'
_diffrn_measurement_method 'omega and phi scans'
_diffrn_radiation_type MoK\a
_diffrn_radiation_wavelength 0.71073
_diffrn_reflns_av_R_equivalents 0.0364
_diffrn_reflns_av_unetI/netI 0.0230
_diffrn_reflns_Laue_measured_fraction_full 1.000
_diffrn_reflns_Laue_measured_fraction_max 1.000
_diffrn_reflns_limit_h_max 12
_diffrn_reflns_limit_h_min -12
_diffrn_reflns_limit_k_max 15
_diffrn_reflns_limit_k_min -15
_diffrn_reflns_limit_l_max 36
_diffrn_reflns_limit_l_min -36
_diffrn_reflns_number 141064
_diffrn_reflns_point_group_measured_fraction_full 1.000
_diffrn_reflns_point_group_measured_fraction_max 1.000
_diffrn_reflns_theta_full 25.242
_diffrn_reflns_theta_max 29.131
_diffrn_reflns_theta_min 0.802
_diffrn_source 'Rotating Anode'
_exptl_absorpt_coefficient_mu 0.122
_exptl_absorpt_correction_T_max 0.7459
_exptl_absorpt_correction_T_min 0.6901
_exptl_absorpt_correction_type multi-scan
_exptl_absorpt_process_details SADABS-2015/1
_exptl_crystal_colour red
_exptl_crystal_density_diffrn 1.114
_exptl_crystal_description bar
_exptl_crystal_F_000 1024
_exptl_crystal_size_max .3
_exptl_crystal_size_mid .24
_exptl_crystal_size_min .15
_refine_diff_density_max 0.585
_refine_diff_density_min -0.278
_refine_diff_density_rms 0.045
_refine_ls_extinction_method none
_refine_ls_goodness_of_fit_ref 1.023
_refine_ls_hydrogen_treatment constr
_refine_ls_matrix_type full
_refine_ls_number_parameters 843
_refine_ls_number_reflns 14992
_refine_ls_number_restraints 1379
_refine_ls_restrained_S_all 0.993
_refine_ls_R_factor_all 0.0554
_refine_ls_R_factor_gt 0.0413
_refine_ls_shift/su_max 0.000
_refine_ls_shift/su_mean 0.000
_refine_ls_structure_factor_coef Fsqd
_refine_ls_weighting_details 'w=1/[\s^2^(Fo^2^)+(0.0562P)^2^+1.0419P] where P=(Fo^2^+2Fc^2^)/3'
_refine_ls_weighting_scheme calc
_refine_ls_wR_factor_gt 0.1054
_refine_ls_wR_factor_ref 0.1147
_reflns_Friedel_coverage 0.000
_reflns_number_gt 12068
_reflns_number_total 14992
_reflns_threshold_expression 'I > 2\s(I)'
_cod_data_source_file ja7b11977_si_002.cif
_cod_data_source_block subrata_251
_cod_original_cell_volume 2788.20(16)
_cod_database_code 4126947
_shelx_shelxl_version_number 2017/1
_shelx_space_group_comment
;
The symmetry employed for this shelxl refinement is uniquely defined
by the following loop, which should always be used as a source of
symmetry information in preference to the above space-group names.
They are only intended as comments.
;

loop_
_space_group_symop_operation_xyz
'x, y, z'
'-x, -y, -z'

loop_
_atom_site_label
_atom_site_type_symbol
_atom_site_fract_x
_atom_site_fract_y
_atom_site_fract_z
_atom_site_U_iso_or_equiv
_atom_site_adp_type
_atom_site_occupancy
_atom_site_site_symmetry_order
_atom_site_calc_flag
_atom_site_refinement_flags_posn
_atom_site_refinement_flags_adp
_atom_site_refinement_flags_occupancy
_atom_site_disorder_assembly
_atom_site_disorder_group
P1 P 0.90476(3) 0.42866(3) 0.06954(2) 0.02029(7) Uani 1 1 d . . . . .
Li1 Li 0.9436(2) 0.63158(19) 0.00962(8) 0.0236(4) Uani 1 1 d . . . . .
N1 N 0.75426(10) 0.30679(8) 0.16561(4) 0.01732(18) Uani 1 1 d . . . . .
C1 C 0.76821(12) 0.40048(10) 0.12202(4) 0.0172(2) Uani 1 1 d . . . . .
P2 P 0.53752(3) 0.42640(3) 0.56950(2) 0.02100(7) Uani 1 1 d . . . . .
N2 N 0.58681(10) 0.30312(8) 0.66825(4) 0.01774(19) Uani 1 1 d . . . . .
Li2 Li 0.4488(2) 0.36943(19) 0.49145(8) 0.0240(4) Uani 1 1 d . . . . .
C2 C 0.63026(12) 0.47315(10) 0.12912(5) 0.0209(2) Uani 1 1 d . . . . .
C3 C 0.52769(13) 0.44251(12) 0.09452(5) 0.0275(3) Uani 1 1 d . . . . .
H3A H 0.571344 0.466967 0.057382 0.041 Uiso 1 1 calc R U . . .
H3B H 0.436318 0.483299 0.100769 0.041 Uiso 1 1 calc R U . . .
H3C H 0.509702 0.357644 0.103243 0.041 Uiso 1 1 calc R U . . .
C4 C 0.65952(14) 0.60500(11) 0.11477(6) 0.0317(3) Uani 1 1 d . . . . .
H4A H 0.693253 0.629610 0.076791 0.048 Uiso 1 1 calc R U . . .
H4B H 0.733593 0.623932 0.133906 0.048 Uiso 1 1 calc R U . . .
H4C H 0.570534 0.646237 0.124376 0.048 Uiso 1 1 calc R U . . .
C5 C 0.57035(12) 0.43405(11) 0.18808(5) 0.0222(2) Uani 1 1 d . . . . .
H5A H 0.603276 0.488718 0.207769 0.027 Uiso 1 1 calc R U . . .
H5B H 0.463585 0.433342 0.193802 0.027 Uiso 1 1 calc R U . . .
C6 C 0.62625(12) 0.31042(10) 0.20712(5) 0.0191(2) Uani 1 1 d . . . . .
C7 C 0.66825(13) 0.29695(12) 0.26163(5) 0.0250(2) Uani 1 1 d . . . . .
H7A H 0.717542 0.222251 0.270706 0.037 Uiso 1 1 calc R U . . .
H7B H 0.581268 0.298240 0.287722 0.037 Uiso 1 1 calc R U . . .
H7C H 0.732869 0.361706 0.261444 0.037 Uiso 1 1 calc R U . . .
C8 C 0.51381(13) 0.21453(11) 0.21102(5) 0.0240(2) Uani 1 1 d . . . . .
H8A H 0.482444 0.221968 0.176826 0.036 Uiso 1 1 calc R U . . .
H8B H 0.430587 0.223063 0.237647 0.036 Uiso 1 1 calc R U . . .
H8C H 0.556538 0.137279 0.221098 0.036 Uiso 1 1 calc R U . . .
C9 C 0.85908(12) 0.21586(10) 0.17185(4) 0.0190(2) Uani 1 1 d . . . . .
C10 C 0.97992(13) 0.23052(11) 0.19540(5) 0.0219(2) Uani 1 1 d . . . . .
C11 C 1.01393(13) 0.34417(11) 0.21031(5) 0.0248(2) Uani 1 1 d . . . . .
H11 H 0.930962 0.398266 0.205295 0.030 Uiso 1 1 calc R U . . .
C12 C 1.14911(14) 0.40305(14) 0.17431(6) 0.0350(3) Uani 1 1 d . . . . .
H12A H 1.133344 0.419338 0.137623 0.053 Uiso 1 1 calc R U . . .
H12B H 1.231444 0.350735 0.178286 0.053 Uiso 1 1 calc R U . . .
H12C H 1.169007 0.476734 0.184004 0.053 Uiso 1 1 calc R U . . .
C13 C 1.03525(15) 0.32443(13) 0.26796(6) 0.0315(3) Uani 1 1 d . . . . .
H13A H 1.124698 0.281467 0.272453 0.047 Uiso 1 1 calc R U . . .
H13B H 0.953544 0.278829 0.290639 0.047 Uiso 1 1 calc R U . . .
H13C H 1.041130 0.400359 0.277623 0.047 Uiso 1 1 calc R U . . .
C14 C 1.07562(14) 0.13792(12) 0.20396(5) 0.0285(3) Uani 1 1 d . . . . .
H14 H 1.156874 0.146911 0.219969 0.034 Uiso 1 1 calc R U . . .
C16 C 0.93916(17) 0.02107(12) 0.16506(5) 0.0314(3) Uani 1 1 d . . . . .
H16 H 0.925861 -0.050473 0.154775 0.038 Uiso 1 1 calc R U . . .
C15 C 1.05469(17) 0.03338(12) 0.18962(5) 0.0333(3) Uani 1 1 d . . . . .
H15 H 1.119453 -0.029551 0.196650 0.040 Uiso 1 1 calc R U . . .
C18 C 0.72476(17) 0.09518(11) 0.12355(5) 0.0297(3) Uani 1 1 d . . . . .
H18 H 0.659625 0.164289 0.122384 0.036 Uiso 1 1 calc R U . . .
C17 C 0.84119(14) 0.11172(11) 0.15497(5) 0.0237(2) Uani 1 1 d . . . . .
C19 C 0.6330(2) -0.01547(13) 0.14850(7) 0.0404(4) Uani 1 1 d . . . . .
H19A H 0.551648 -0.016679 0.129666 0.061 Uiso 1 1 calc R U . . .
H19B H 0.596443 -0.015616 0.185529 0.061 Uiso 1 1 calc R U . . .
H19C H 0.692097 -0.084968 0.146260 0.061 Uiso 1 1 calc R U . . .
C20 C 0.7924(2) 0.09228(14) 0.06675(6) 0.0467(4) Uani 1 1 d . . . . .
H20A H 0.715909 0.086320 0.046280 0.070 Uiso 1 1 calc R U . . .
H20B H 0.855544 0.024328 0.066825 0.070 Uiso 1 1 calc R U . . .
H20C H 0.848912 0.164343 0.050895 0.070 Uiso 1 1 calc R U . . .
C50 C 0.60971(12) 0.39981(10) 0.62603(4) 0.0168(2) Uani 1 1 d . . . . .
C51 C 0.72018(13) 0.47969(10) 0.63923(5) 0.0209(2) Uani 1 1 d . . . . .
C52 C 0.67714(17) 0.60821(11) 0.62956(6) 0.0308(3) Uani 1 1 d . . . . .
H52A H 0.680089 0.638838 0.591725 0.046 Uiso 1 1 calc R U . . .
H52B H 0.744442 0.653290 0.642535 0.046 Uiso 1 1 calc R U . . .
H52C H 0.579197 0.615145 0.648201 0.046 Uiso 1 1 calc R U . . .
C53 C 0.86706(14) 0.46923(13) 0.60558(6) 0.0319(3) Uani 1 1 d . . . . .
H53A H 0.859381 0.495416 0.568231 0.048 Uiso 1 1 calc R U . . .
H53B H 0.897604 0.387295 0.612453 0.048 Uiso 1 1 calc R U . . .
H53C H 0.938232 0.518277 0.614520 0.048 Uiso 1 1 calc R U . . .
C54 C 0.72102(14) 0.43249(11) 0.69857(5) 0.0246(2) Uani 1 1 d . . . . .
H54A H 0.819421 0.438035 0.706692 0.030 Uiso 1 1 calc R U . . .
H54B H 0.655258 0.478586 0.719566 0.030 Uiso 1 1 calc R U . . .
C55 C 0.67047(12) 0.30433(10) 0.71154(5) 0.0198(2) Uani 1 1 d . . . . .
C56 C 0.79702(14) 0.21965(12) 0.71172(5) 0.0277(3) Uani 1 1 d . . . . .
H56A H 0.760144 0.138766 0.720467 0.042 Uiso 1 1 calc R U . . .
H56B H 0.854856 0.230833 0.738008 0.042 Uiso 1 1 calc R U . . .
H56C H 0.857162 0.235079 0.676814 0.042 Uiso 1 1 calc R U . . .
C57 C 0.57747(14) 0.27352(13) 0.76615(5) 0.0287(3) Uani 1 1 d . . . . .
H57A H 0.497798 0.328850 0.768021 0.043 Uiso 1 1 calc R U . . .
H57B H 0.636516 0.278295 0.792979 0.043 Uiso 1 1 calc R U . . .
H57C H 0.538541 0.193670 0.772410 0.043 Uiso 1 1 calc R U . . .
C58 C 0.47984(12) 0.21416(10) 0.67305(4) 0.0180(2) Uani 1 1 d . . . . .
C59 C 0.33537(12) 0.23386(10) 0.69392(5) 0.0198(2) Uani 1 1 d . . . . .
C60 C 0.28357(13) 0.34980(11) 0.70697(5) 0.0233(2) Uani 1 1 d . . . . .
H60 H 0.369971 0.399938 0.704940 0.028 Uiso 1 1 calc R U . . .
C61 C 0.19255(15) 0.41329(13) 0.66652(6) 0.0321(3) Uani 1 1 d . . . . .
H61A H 0.248036 0.421838 0.630991 0.048 Uiso 1 1 calc R U . . .
H61B H 0.167062 0.491022 0.673303 0.048 Uiso 1 1 calc R U . . .
H61C H 0.104345 0.367622 0.669399 0.048 Uiso 1 1 calc R U . . .
C62 C 0.19560(14) 0.33389(12) 0.76249(6) 0.0289(3) Uani 1 1 d . . . . .
H62A H 0.173203 0.410958 0.770586 0.043 Uiso 1 1 calc R U . . .
H62B H 0.251704 0.289158 0.788151 0.043 Uiso 1 1 calc R U . . .
H62C H 0.105671 0.291398 0.764221 0.043 Uiso 1 1 calc R U . . .
C63 C 0.23406(13) 0.14352(11) 0.70171(5) 0.0234(2) Uani 1 1 d . . . . .
H63 H 0.136554 0.155832 0.715710 0.028 Uiso 1 1 calc R U . . .
C64 C 0.27258(15) 0.03665(11) 0.68948(5) 0.0270(3) Uani 1 1 d . . . . .
H64 H 0.202984 -0.024785 0.696322 0.032 Uiso 1 1 calc R U . . .
C65 C 0.41317(15) 0.01977(11) 0.66723(5) 0.0256(3) Uani 1 1 d . . . . .
H65 H 0.438773 -0.053108 0.658040 0.031 Uiso 1 1 calc R U . . .
C66 C 0.51825(13) 0.10769(10) 0.65799(4) 0.0204(2) Uani 1 1 d . . . . .
C67 C 0.66736(14) 0.08632(11) 0.62934(5) 0.0233(2) Uani 1 1 d . . . . .
H67 H 0.730863 0.154421 0.628481 0.028 Uiso 1 1 calc R U . . .
C68 C 0.73686(16) -0.02564(12) 0.65664(6) 0.0332(3) Uani 1 1 d . . . . .
H68A H 0.683071 -0.094465 0.654098 0.050 Uiso 1 1 calc R U . . .
H68B H 0.734785 -0.024435 0.693794 0.050 Uiso 1 1 calc R U . . .
H68C H 0.837035 -0.029411 0.639437 0.050 Uiso 1 1 calc R U . . .
C69 C 0.66011(16) 0.08038(12) 0.57240(5) 0.0299(3) Uani 1 1 d . . . . .
H69A H 0.619448 0.153203 0.554611 0.045 Uiso 1 1 calc R U . . .
H69B H 0.598841 0.013814 0.572205 0.045 Uiso 1 1 calc R U . . .
H69C H 0.757415 0.070335 0.553938 0.045 Uiso 1 1 calc R U . . .
O1_2 O 1.0669(11) 0.7201(11) 0.0403(4) 0.0223(10) Uani 0.499(5) 1 d D U P A 1
C21_2 C 1.0240(3) 0.7902(3) 0.07782(12) 0.0243(7) Uani 0.499(5) 1 d D U P A 1
H21A_2 H 0.918524 0.783520 0.090093 0.029 Uiso 0.499(5) 1 calc R U P A 1
H21B_2 H 1.049715 0.873582 0.062387 0.029 Uiso 0.499(5) 1 calc R U P A 1
C22_2 C 1.1045(4) 0.7429(3) 0.12266(13) 0.0317(8) Uani 0.499(5) 1 d D U P A 1
H22A_2 H 1.055881 0.672410 0.146479 0.038 Uiso 0.499(5) 1 calc R U P A 1
H22B_2 H 1.115171 0.802838 0.143222 0.038 Uiso 0.499(5) 1 calc R U P A 1
C23_2 C 1.2503(4) 0.7129(3) 0.09350(15) 0.0270(7) Uani 0.499(5) 1 d D U P A 1
H23A_2 H 1.301080 0.652964 0.116461 0.032 Uiso 0.499(5) 1 calc R U P A 1
H23B_2 H 1.312917 0.783346 0.079491 0.032 Uiso 0.499(5) 1 calc R U P A 1
C24_2 C 1.2034(7) 0.6644(10) 0.0488(3) 0.0207(10) Uani 0.499(5) 1 d D U P A 1
H24A_2 H 1.276140 0.684298 0.016386 0.025 Uiso 0.499(5) 1 calc R U P A 1
H24B_2 H 1.191139 0.578101 0.059171 0.025 Uiso 0.499(5) 1 calc R U P A 1
O1_3 O 1.0791(11) 0.7058(11) 0.0448(4) 0.0238(11) Uani 0.501(5) 1 d D U P A 2
C21_3 C 1.0338(3) 0.7228(4) 0.09805(13) 0.0349(9) Uani 0.501(5) 1 d D U P A 2
H21A_3 H 0.995484 0.648615 0.121960 0.042 Uiso 0.501(5) 1 calc R U P A 2
H21B_3 H 0.958167 0.783078 0.098771 0.042 Uiso 0.501(5) 1 calc R U P A 2
C22_3 C 1.1687(6) 0.7627(5) 0.11427(19) 0.0559(12) Uani 0.501(5) 1 d D U P A 2
H22A_3 H 1.162845 0.846734 0.115607 0.067 Uiso 0.501(5) 1 calc R U P A 2
H22B_3 H 1.181677 0.716451 0.149366 0.067 Uiso 0.501(5) 1 calc R U P A 2
C23_3 C 1.2913(5) 0.7426(4) 0.0728(2) 0.0396(9) Uani 0.501(5) 1 d D U P A 2
H23A_3 H 1.329432 0.818017 0.049986 0.048 Uiso 0.501(5) 1 calc R U P A 2
H23B_3 H 1.370543 0.700412 0.089173 0.048 Uiso 0.501(5) 1 calc R U P A 2
C24_3 C 1.2265(8) 0.6696(10) 0.0419(4) 0.0283(11) Uani 0.501(5) 1 d D U P A 2
H24A_3 H 1.276257 0.685125 0.004850 0.034 Uiso 0.501(5) 1 calc R U P A 2
H24B_3 H 1.232766 0.585002 0.057579 0.034 Uiso 0.501(5) 1 calc R U P A 2
O1_4 O 0.286(4) 0.250(4) 0.5107(15) 0.029(3) Uani 0.082(3) 1 d D U P B 1
C21_4 C 0.134(2) 0.2833(19) 0.5065(9) 0.040(4) Uani 0.082(3) 1 d D U P B 1
H21A_4 H 0.114637 0.286432 0.470390 0.048 Uiso 0.082(3) 1 calc R U P B 1
H21B_4 H 0.112571 0.360773 0.515235 0.048 Uiso 0.082(3) 1 calc R U P B 1
C22_4 C 0.0437(18) 0.1888(17) 0.5455(9) 0.034(3) Uani 0.082(3) 1 d D U P B 1
H22A_4 H -0.038366 0.163092 0.531304 0.041 Uiso 0.082(3) 1 calc R U P B 1
H22B_4 H 0.008568 0.211812 0.579320 0.041 Uiso 0.082(3) 1 calc R U P B 1
C23_4 C 0.165(2) 0.096(2) 0.5499(15) 0.031(3) Uani 0.082(3) 1 d D U P B 1
H23A_4 H 0.136638 0.027765 0.579323 0.037 Uiso 0.082(3) 1 calc R U P B 1
H23B_4 H 0.193404 0.068518 0.516725 0.037 Uiso 0.082(3) 1 calc R U P B 1
C24_4 C 0.2827(17) 0.1684(15) 0.5606(8) 0.028(3) Uani 0.082(3) 1 d D U P B 1
H24A_4 H 0.252884 0.204443 0.591311 0.034 Uiso 0.082(3) 1 calc R U P B 1
H24B_4 H 0.374037 0.125497 0.563620 0.034 Uiso 0.082(3) 1 calc R U P B 1
O1_5 O 0.2791(6) 0.2643(4) 0.5092(2) 0.0205(6) Uani 0.733(3) 1 d D U P B 2
C21_5 C 0.1402(2) 0.30819(19) 0.52768(13) 0.0362(6) Uani 0.733(3) 1 d D U P B 2
H21A_5 H 0.086806 0.335299 0.497988 0.043 Uiso 0.733(3) 1 calc R U P B 2
H21B_5 H 0.151822 0.374949 0.544278 0.043 Uiso 0.733(3) 1 calc R U P B 2
C22_5 C 0.0600(3) 0.2089(2) 0.56722(11) 0.0281(5) Uani 0.733(3) 1 d D U P B 2
H22A_5 H -0.042960 0.207975 0.563392 0.034 Uiso 0.733(3) 1 calc R U P B 2
H22B_5 H 0.066730 0.214986 0.603608 0.034 Uiso 0.733(3) 1 calc R U P B 2
C23_5 C 0.1349(3) 0.1011(3) 0.55427(19) 0.0401(8) Uani 0.733(3) 1 d D U P B 2
H23A_5 H 0.095720 0.075195 0.525926 0.048 Uiso 0.733(3) 1 calc R U P B 2
H23B_5 H 0.126650 0.035778 0.585656 0.048 Uiso 0.733(3) 1 calc R U P B 2
C24_5 C 0.2901(2) 0.14503(18) 0.53607(11) 0.0333(5) Uani 0.733(3) 1 d D U P B 2
H24A_5 H 0.340694 0.140078 0.566538 0.040 Uiso 0.733(3) 1 calc R U P B 2
H24B_5 H 0.343233 0.098317 0.512098 0.040 Uiso 0.733(3) 1 calc R U P B 2
O1_6 O 0.7909(17) 0.7497(11) -0.0098(6) 0.0204(10) Uani 0.486(2) 1 d D U P A 1
C21_6 C 0.8376(3) 0.8643(2) -0.03914(11) 0.0279(6) Uani 0.486(2) 1 d D U P A 1
H21A_6 H 0.912455 0.858883 -0.069664 0.034 Uiso 0.486(2) 1 calc R U P A 1
H21B_6 H 0.878049 0.908557 -0.016679 0.034 Uiso 0.486(2) 1 calc R U P A 1
C22_6 C 0.7061(6) 0.9235(4) -0.05730(17) 0.0303(9) Uani 0.486(2) 1 d D U P A 1
H22A_6 H 0.731688 0.987248 -0.088910 0.036 Uiso 0.486(2) 1 calc R U P A 1
H22B_6 H 0.645869 0.955216 -0.029158 0.036 Uiso 0.486(2) 1 calc R U P A 1
C23_6 C 0.6312(6) 0.8211(5) -0.0699(2) 0.0283(10) Uani 0.486(2) 1 d D U P A 1
H23A_6 H 0.663257 0.815746 -0.106960 0.034 Uiso 0.486(2) 1 calc R U P A 1
H23B_6 H 0.525165 0.830128 -0.063808 0.034 Uiso 0.486(2) 1 calc R U P A 1
C24_6 C 0.6759(4) 0.7127(3) -0.03225(15) 0.0306(7) Uani 0.486(2) 1 d D U P A 1
H24A_6 H 0.593643 0.681590 -0.004356 0.037 Uiso 0.486(2) 1 calc R U P A 1
H24B_6 H 0.708947 0.650576 -0.051537 0.037 Uiso 0.486(2) 1 calc R U P A 1
O1_7 O 0.8236(16) 0.7564(11) -0.0157(5) 0.0197(15) Uani 0.312(3) 1 d D U P A 2
C21_7 C 0.7764(18) 0.8600(16) 0.0018(7) 0.0269(15) Uani 0.312(3) 1 d D U P A 2
H21A_7 H 0.845733 0.925372 -0.014277 0.032 Uiso 0.312(3) 1 calc R U P A 2
H21B_7 H 0.766899 0.846701 0.040631 0.032 Uiso 0.312(3) 1 calc R U P A 2
C22_7 C 0.6299(5) 0.8880(5) -0.0156(2) 0.0319(10) Uani 0.312(3) 1 d D U P A 2
H22A_7 H 0.551549 0.838959 0.008452 0.038 Uiso 0.312(3) 1 calc R U P A 2
H22B_7 H 0.606036 0.971873 -0.018511 0.038 Uiso 0.312(3) 1 calc R U P A 2
C23_7 C 0.6596(7) 0.8558(6) -0.0693(3) 0.0309(12) Uani 0.312(3) 1 d D U P A 2
H23A_7 H 0.705730 0.922365 -0.096605 0.037 Uiso 0.312(3) 1 calc R U P A 2
H23B_7 H 0.569052 0.833757 -0.079528 0.037 Uiso 0.312(3) 1 calc R U P A 2
C24_7 C 0.7615(8) 0.7513(6) -0.0624(3) 0.0234(13) Uani 0.312(3) 1 d D U P A 2
H24A_7 H 0.707865 0.676644 -0.057162 0.028 Uiso 0.312(3) 1 calc R U P A 2
H24B_7 H 0.837976 0.758026 -0.093596 0.028 Uiso 0.312(3) 1 calc R U P A 2
O1_8 O 0.802(6) 0.745(3) -0.0106(18) 0.025(3) Uani 0.202(3) 1 d D U P A 3
C21_8 C 0.771(3) 0.856(2) 0.0013(12) 0.030(3) Uani 0.202(3) 1 d D U P A 3
H21A_8 H 0.861602 0.899067 -0.000113 0.036 Uiso 0.202(3) 1 calc R U P A 3
H21B_8 H 0.713581 0.847096 0.036933 0.036 Uiso 0.202(3) 1 calc R U P A 3
C22_8 C 0.6853(17) 0.9196(11) -0.0410(5) 0.033(2) Uani 0.202(3) 1 d D U P A 3
H22A_8 H 0.613679 0.973130 -0.026986 0.040 Uiso 0.202(3) 1 calc R U P A 3
H22B_8 H 0.749695 0.964537 -0.072190 0.040 Uiso 0.202(3) 1 calc R U P A 3
C23_8 C 0.6134(15) 0.8184(12) -0.0539(5) 0.034(2) Uani 0.202(3) 1 d D U P A 3
H23A_8 H 0.583907 0.840226 -0.089052 0.041 Uiso 0.202(3) 1 calc R U P A 3
H23B_8 H 0.527953 0.789293 -0.027117 0.041 Uiso 0.202(3) 1 calc R U P A 3
C24_8 C 0.7321(15) 0.7287(10) -0.0529(6) 0.027(2) Uani 0.202(3) 1 d D U P A 3
H24A_8 H 0.691871 0.648160 -0.045959 0.032 Uiso 0.202(3) 1 calc R U P A 3
H24B_8 H 0.799978 0.743540 -0.086653 0.032 Uiso 0.202(3) 1 calc R U P A 3
O1_9 O 0.61044(10) 0.27843(8) 0.46388(4) 0.02506(18) Uani 1 1 d D U . . .
C21_9 C 0.75581(14) 0.32222(12) 0.45987(5) 0.0267(3) Uani 1 1 d D U . . .
H21A_9 H 0.782693 0.313579 0.495240 0.032 Uiso 1 1 calc R U . . .
H21B_9 H 0.764180 0.406044 0.441828 0.032 Uiso 1 1 calc R U . . .
C22_9 C 0.85168(16) 0.24792(14) 0.42795(6) 0.0366(3) Uani 1 1 d D U . . .
H22A_9 H 0.883896 0.176649 0.450877 0.044 Uiso 1 1 calc R U . . .
H22B_9 H 0.937112 0.292972 0.406637 0.044 Uiso 1 1 calc R U . . .
C23_9 C 0.75009(19) 0.21733(15) 0.39317(6) 0.0417(4) Uani 1 1 d D U . . .
H23A_9 H 0.742793 0.283088 0.362925 0.050 Uiso 1 1 calc R U . . .
H23B_9 H 0.781753 0.146239 0.379953 0.050 Uiso 1 1 calc R U . . .
C24_9 C 0.61006(16) 0.19607(13) 0.43064(6) 0.0323(3) Uani 1 1 d D U . . .
H24A_9 H 0.527351 0.209751 0.411292 0.039 Uiso 1 1 calc R U . . .
H24B_9 H 0.604019 0.114604 0.451716 0.039 Uiso 1 1 calc R U . . .
O1_10 O 0.284(3) 0.2679(17) 0.5111(10) 0.039(3) Uani 0.185(3) 1 d D U P B 3
C21_10 C 0.1856(10) 0.2867(9) 0.5549(4) 0.041(2) Uani 0.185(3) 1 d D U P B 3
H21A_10 H 0.127785 0.357488 0.544812 0.049 Uiso 0.185(3) 1 calc R U P B 3
H21B_10 H 0.237756 0.297642 0.583201 0.049 Uiso 0.185(3) 1 calc R U P B 3
C22_10 C 0.0869(16) 0.1765(13) 0.5737(6) 0.061(3) Uani 0.185(3) 1 d D U P B 3
H22A_10 H 0.113775 0.125311 0.605826 0.074 Uiso 0.185(3) 1 calc R U P B 3
H22B_10 H -0.015639 0.198213 0.581169 0.074 Uiso 0.185(3) 1 calc R U P B 3
C23_10 C 0.1138(14) 0.1171(12) 0.5280(6) 0.060(3) Uani 0.185(3) 1 d D U P B 3
H23A_10 H 0.046849 0.145307 0.502824 0.072 Uiso 0.185(3) 1 calc R U P B 3
H23B_10 H 0.103397 0.030851 0.540040 0.072 Uiso 0.185(3) 1 calc R U P B 3
C24_10 C 0.2686(12) 0.1526(10) 0.5035(6) 0.059(3) Uani 0.185(3) 1 d D U P B 3
H24A_10 H 0.337181 0.099006 0.521292 0.071 Uiso 0.185(3) 1 calc R U P B 3
H24B_10 H 0.286032 0.151569 0.465572 0.071 Uiso 0.185(3) 1 calc R U P B 3

loop_
_atom_site_aniso_label
_atom_site_aniso_U_11
_atom_site_aniso_U_22
_atom_site_aniso_U_33
_atom_site_aniso_U_23
_atom_site_aniso_U_13
_atom_site_aniso_U_12
P1 0.01904(14) 0.02041(15) 0.01791(14) -0.00056(11) 0.00216(11) 0.00106(11)
Li1 0.0257(10) 0.0229(10) 0.0222(10) -0.0045(8) -0.0049(8) 0.0005(8)
N1 0.0140(4) 0.0160(4) 0.0191(4) -0.0018(4) 0.0028(3) 0.0014(3)
C1 0.0147(5) 0.0154(5) 0.0204(5) -0.0022(4) -0.0023(4) 0.0002(4)
P2 0.02548(16) 0.01955(15) 0.01807(14) -0.00158(11) -0.00684(11) -0.00197(11)
N2 0.0165(4) 0.0168(4) 0.0199(4) -0.0006(4) -0.0069(3) -0.0023(3)
Li2 0.0243(10) 0.0227(10) 0.0248(10) -0.0054(8) -0.0027(8) -0.0017(8)
C2 0.0136(5) 0.0180(5) 0.0284(6) -0.0014(4) -0.0002(4) 0.0007(4)
C3 0.0176(6) 0.0306(7) 0.0312(6) 0.0012(5) -0.0060(5) 0.0014(5)
C4 0.0210(6) 0.0178(6) 0.0497(8) -0.0015(5) 0.0048(6) 0.0030(5)
C5 0.0148(5) 0.0229(6) 0.0285(6) -0.0083(5) 0.0014(4) 0.0016(4)
C6 0.0141(5) 0.0210(5) 0.0202(5) -0.0050(4) 0.0035(4) -0.0014(4)
C7 0.0204(6) 0.0317(7) 0.0223(6) -0.0085(5) 0.0015(4) -0.0009(5)
C8 0.0209(6) 0.0258(6) 0.0226(6) -0.0027(5) 0.0018(4) -0.0067(5)
C9 0.0198(5) 0.0170(5) 0.0159(5) 0.0010(4) 0.0028(4) 0.0035(4)
C10 0.0185(5) 0.0225(6) 0.0200(5) 0.0011(4) 0.0025(4) 0.0028(4)
C11 0.0158(5) 0.0238(6) 0.0324(6) -0.0002(5) -0.0046(5) -0.0001(4)
C12 0.0194(6) 0.0387(8) 0.0403(8) 0.0079(6) -0.0063(5) -0.0071(5)
C13 0.0263(7) 0.0331(7) 0.0357(7) -0.0072(6) -0.0064(5) -0.0017(5)
C14 0.0242(6) 0.0318(7) 0.0245(6) 0.0015(5) -0.0013(5) 0.0089(5)
C16 0.0480(8) 0.0221(6) 0.0223(6) -0.0037(5) -0.0037(5) 0.0136(6)
C15 0.0413(8) 0.0284(7) 0.0252(6) 0.0006(5) -0.0026(5) 0.0191(6)
C18 0.0495(8) 0.0187(6) 0.0227(6) -0.0058(5) -0.0107(6) 0.0068(5)
C17 0.0336(7) 0.0188(6) 0.0160(5) -0.0010(4) -0.0007(5) 0.0057(5)
C19 0.0594(10) 0.0230(7) 0.0436(8) -0.0076(6) -0.0216(8) -0.0004(6)
C20 0.0912(14) 0.0285(8) 0.0223(7) -0.0089(6) -0.0125(7) 0.0182(8)
C50 0.0142(5) 0.0159(5) 0.0200(5) -0.0030(4) -0.0026(4) 0.0003(4)
C51 0.0193(5) 0.0185(5) 0.0249(6) -0.0018(4) -0.0068(4) -0.0032(4)
C52 0.0416(8) 0.0208(6) 0.0337(7) -0.0072(5) -0.0146(6) -0.0008(5)
C53 0.0191(6) 0.0382(8) 0.0332(7) 0.0034(6) -0.0033(5) -0.0058(5)
C54 0.0259(6) 0.0237(6) 0.0260(6) -0.0045(5) -0.0101(5) -0.0033(5)
C55 0.0178(5) 0.0220(6) 0.0196(5) -0.0014(4) -0.0069(4) -0.0020(4)
C56 0.0254(6) 0.0300(7) 0.0291(6) -0.0043(5) -0.0121(5) 0.0050(5)
C57 0.0251(6) 0.0391(7) 0.0221(6) -0.0051(5) -0.0057(5) -0.0045(5)
C58 0.0181(5) 0.0168(5) 0.0180(5) 0.0007(4) -0.0058(4) -0.0028(4)
C59 0.0187(5) 0.0187(5) 0.0214(5) -0.0004(4) -0.0068(4) -0.0015(4)
C60 0.0156(5) 0.0203(6) 0.0331(6) -0.0031(5) -0.0054(5) 0.0002(4)
C61 0.0226(6) 0.0291(7) 0.0406(8) 0.0025(6) -0.0073(5) 0.0059(5)
C62 0.0229(6) 0.0282(7) 0.0360(7) -0.0090(5) -0.0029(5) -0.0004(5)
C63 0.0196(5) 0.0237(6) 0.0253(6) -0.0010(5) -0.0036(4) -0.0051(4)
C64 0.0292(6) 0.0223(6) 0.0275(6) -0.0026(5) -0.0015(5) -0.0104(5)
C65 0.0324(7) 0.0188(6) 0.0240(6) -0.0036(5) -0.0003(5) -0.0061(5)
C66 0.0239(6) 0.0188(5) 0.0167(5) -0.0001(4) -0.0028(4) -0.0028(4)
C67 0.0255(6) 0.0196(6) 0.0226(6) -0.0027(4) 0.0000(5) -0.0009(5)
C68 0.0354(7) 0.0252(7) 0.0358(7) -0.0023(5) -0.0026(6) 0.0049(5)
C69 0.0353(7) 0.0292(7) 0.0236(6) -0.0059(5) 0.0006(5) -0.0047(5)
O1_2 0.0179(16) 0.023(2) 0.027(2) -0.0094(18) -0.0035(12) 0.0053(12)
C21_2 0.0255(12) 0.0213(14) 0.0272(13) -0.0085(11) -0.0039(9) 0.0037(9)
C22_2 0.0345(17) 0.0362(17) 0.0281(13) -0.0147(12) -0.0074(12) 0.0117(13)
C23_2 0.0272(15) 0.0255(16) 0.0323(16) -0.0100(12) -0.0120(11) 0.0061(11)
C24_2 0.0163(19) 0.0239(19) 0.0216(18) -0.0061(15) -0.0010(13) 0.0020(15)
O1_3 0.0216(19) 0.028(3) 0.0234(15) -0.0060(16) -0.0071(12) -0.0001(14)
C21_3 0.0355(14) 0.047(2) 0.0262(13) -0.0156(14) -0.0074(11) 0.0020(13)
C22_3 0.049(2) 0.082(3) 0.049(2) -0.0327(19) -0.0148(17) -0.014(2)
C23_3 0.0333(16) 0.0371(19) 0.055(2) -0.0125(17) -0.0216(15) 0.0021(14)
C24_3 0.021(2) 0.0256(19) 0.037(3) -0.002(2) -0.0085(17) 0.0012(18)
O1_4 0.022(4) 0.030(6) 0.029(6) -0.004(5) 0.007(4) 0.005(4)
C21_4 0.023(4) 0.043(6) 0.041(7) 0.011(5) 0.008(5) 0.005(4)
C22_4 0.023(4) 0.039(6) 0.032(7) 0.003(5) 0.007(4) 0.003(4)
C23_4 0.028(5) 0.031(5) 0.029(7) -0.005(5) 0.007(5) 0.004(4)
C24_4 0.023(5) 0.027(5) 0.030(6) -0.003(4) 0.007(4) 0.008(4)
O1_5 0.0196(9) 0.0165(12) 0.0228(10) 0.0002(9) -0.0018(7) -0.0019(8)
C21_5 0.0262(10) 0.0263(9) 0.0471(14) 0.0003(9) 0.0082(10) 0.0028(7)
C22_5 0.0203(9) 0.0287(11) 0.0307(11) 0.0001(8) 0.0004(7) -0.0006(7)
C23_5 0.0324(13) 0.0250(10) 0.0543(19) -0.0004(11) 0.0081(14) -0.0071(9)
C24_5 0.0286(9) 0.0199(9) 0.0415(13) 0.0042(9) 0.0080(9) 0.0026(7)
O1_6 0.019(2) 0.0203(15) 0.0211(17) -0.0010(12) -0.0062(16) 0.0011(13)
C21_6 0.0280(12) 0.0225(12) 0.0318(14) 0.0022(10) -0.0110(10) -0.0024(9)
C22_6 0.0324(17) 0.0226(13) 0.035(2) -0.0011(16) -0.0095(17) 0.0057(12)
C23_6 0.029(2) 0.0295(18) 0.027(2) -0.0018(16) -0.0118(16) 0.0021(14)
C24_6 0.0281(15) 0.0282(13) 0.0365(17) -0.0004(12) -0.0164(13) -0.0041(11)
O1_7 0.020(3) 0.023(3) 0.019(2) -0.009(2) -0.006(2) 0.002(2)
C21_7 0.026(3) 0.026(3) 0.032(3) -0.014(2) -0.006(2) 0.005(2)
C22_7 0.0270(19) 0.031(2) 0.038(2) -0.0087(18) -0.0056(18) 0.0086(16)
C23_7 0.025(3) 0.033(3) 0.037(2) -0.007(2) -0.013(2) 0.008(2)
C24_7 0.022(3) 0.028(3) 0.023(3) -0.008(2) -0.010(2) 0.003(2)
O1_8 0.031(6) 0.018(3) 0.028(5) -0.004(3) -0.008(4) -0.002(3)
C21_8 0.038(5) 0.019(4) 0.035(5) -0.007(3) -0.012(4) 0.001(3)
C22_8 0.041(5) 0.024(3) 0.036(5) -0.005(3) -0.011(4) 0.008(3)
C23_8 0.036(4) 0.031(4) 0.038(5) -0.006(4) -0.013(4) 0.003(3)
C24_8 0.031(5) 0.021(3) 0.030(5) -0.005(3) -0.008(4) -0.004(3)
O1_9 0.0250(4) 0.0251(4) 0.0270(4) -0.0099(4) -0.0045(3) 0.0027(3)
C21_9 0.0263(6) 0.0243(6) 0.0280(6) -0.0054(5) -0.0004(5) -0.0026(5)
C22_9 0.0303(7) 0.0347(8) 0.0424(8) -0.0138(6) 0.0085(6) -0.0034(6)
C23_9 0.0493(9) 0.0427(9) 0.0341(7) -0.0184(6) 0.0040(6) -0.0012(7)
C24_9 0.0355(7) 0.0309(7) 0.0351(7) -0.0144(6) -0.0097(6) 0.0054(5)
O1_10 0.036(4) 0.039(4) 0.042(5) -0.019(4) 0.010(4) -0.013(3)
C21_10 0.034(4) 0.050(4) 0.042(4) -0.024(3) 0.010(3) -0.016(3)
C22_10 0.048(5) 0.061(5) 0.070(5) -0.027(4) 0.024(4) -0.030(4)
C23_10 0.053(4) 0.053(5) 0.073(5) -0.027(4) 0.011(4) -0.028(4)
C24_10 0.054(4) 0.045(4) 0.077(5) -0.032(4) 0.021(4) -0.021(3)

loop_
_atom_type_symbol
_atom_type_description
_atom_type_scat_dispersion_real
_atom_type_scat_dispersion_imag
_atom_type_scat_source
C C 0.0033 0.0016 'International Tables Vol C Tables 4.2.6.8 and 6.1.1.4'
H H 0.0000 0.0000 'International Tables Vol C Tables 4.2.6.8 and 6.1.1.4'
Li Li -0.0003 0.0001 'International Tables Vol C Tables 4.2.6.8 and 6.1.1.4'
N N 0.0061 0.0033 'International Tables Vol C Tables 4.2.6.8 and 6.1.1.4'
O O 0.0106 0.0060 'International Tables Vol C Tables 4.2.6.8 and 6.1.1.4'
P P 0.1023 0.0942 'International Tables Vol C Tables 4.2.6.8 and 6.1.1.4'

loop_
_geom_angle_atom_site_label_1
_geom_angle_atom_site_label_2
_geom_angle_atom_site_label_3
_geom_angle
_geom_angle_site_symmetry_1
_geom_angle_site_symmetry_3
C1 P1 Li1 121.49(6) . .
C1 P1 Li1 150.23(6) . 2_765
Li1 P1 Li1 82.09(7) . 2_765
O1_7 Li1 O1_3 103.9(4) . .
O1_2 Li1 O1_6 101.9(4) . .
O1_7 Li1 P1 135.8(4) . .
O1_8 Li1 P1 128.3(18) . .
O1_2 Li1 P1 107.4(3) . .
O1_3 Li1 P1 101.7(3) . .
O1_6 Li1 P1 127.0(6) . .
O1_2 Li1 P1 108.2(3) . 2_765
O1_6 Li1 P1 113.6(4) . 2_765
P1 Li1 P1 97.91(7) . 2_765
O1_2 Li1 Li1 117.7(3) . 2_765
O1_6 Li1 Li1 139.7(3) . 2_765
P1 Li1 Li1 49.01(6) . 2_765
P1 Li1 Li1 48.90(6) 2_765 2_765
C1 N1 C9 122.66(9) . .
C1 N1 C6 115.54(9) . .
C9 N1 C6 121.72(9) . .
N1 C1 C2 106.08(9) . .
N1 C1 P1 128.11(8) . .
C2 C1 P1 125.76(8) . .
C50 P2 Li2 154.67(6) . .
C50 P2 Li2 121.47(6) . 2_666
Li2 P2 Li2 82.06(7) . 2_666
C50 N2 C58 123.03(9) . .
C50 N2 C55 115.37(9) . .
C58 N2 C55 121.30(9) . .
O1_10 Li2 O1_9 107.0(7) . .
O1_9 Li2 O1_5 106.03(19) . .
O1_9 Li2 O1_4 101.8(14) . .
O1_10 Li2 P2 113.9(8) . .
O1_9 Li2 P2 102.58(9) . .
O1_5 Li2 P2 115.83(19) . .
O1_4 Li2 P2 115.3(13) . .
O1_9 Li2 P2 107.48(9) . 2_666
O1_4 Li2 P2 129.0(9) . 2_666
P2 Li2 P2 97.94(7) . 2_666
O1_10 Li2 Li2 138.7(7) . 2_666
O1_9 Li2 Li2 113.25(12) . 2_666
O1_5 Li2 Li2 140.0(2) . 2_666
O1_4 Li2 Li2 143.6(15) . 2_666
P2 Li2 Li2 48.98(6) . 2_666
P2 Li2 Li2 48.97(6) 2_666 2_666
C4 C2 C3 109.17(11) . .
C4 C2 C5 110.15(11) . .
C3 C2 C5 112.28(10) . .
C4 C2 C1 113.09(10) . .
C3 C2 C1 108.55(10) . .
C5 C2 C1 103.56(9) . .
C2 C3 H3A 109.5 . .
C2 C3 H3B 109.5 . .
H3A C3 H3B 109.5 . .
C2 C3 H3C 109.5 . .
H3A C3 H3C 109.5 . .
H3B C3 H3C 109.5 . .
C2 C4 H4A 109.5 . .
C2 C4 H4B 109.5 . .
H4A C4 H4B 109.5 . .
C2 C4 H4C 109.5 . .
H4A C4 H4C 109.5 . .
H4B C4 H4C 109.5 . .
C6 C5 C2 107.50(9) . .
C6 C5 H5A 110.2 . .
C2 C5 H5A 110.2 . .
C6 C5 H5B 110.2 . .
C2 C5 H5B 110.2 . .
H5A C5 H5B 108.5 . .
N1 C6 C7 112.09(9) . .
N1 C6 C5 101.26(9) . .
C7 C6 C5 110.75(10) . .
N1 C6 C8 112.88(9) . .
C7 C6 C8 107.32(10) . .
C5 C6 C8 112.58(10) . .
C6 C7 H7A 109.5 . .
C6 C7 H7B 109.5 . .
H7A C7 H7B 109.5 . .
C6 C7 H7C 109.5 . .
H7A C7 H7C 109.5 . .
H7B C7 H7C 109.5 . .
C6 C8 H8A 109.5 . .
C6 C8 H8B 109.5 . .
H8A C8 H8B 109.5 . .
C6 C8 H8C 109.5 . .
H8A C8 H8C 109.5 . .
H8B C8 H8C 109.5 . .
C17 C9 C10 119.94(11) . .
C17 C9 N1 120.13(11) . .
C10 C9 N1 119.93(10) . .
C14 C10 C9 118.79(12) . .
C14 C10 C11 118.06(12) . .
C9 C10 C11 123.12(10) . .
C10 C11 C12 110.30(11) . .
C10 C11 C13 112.01(11) . .
C12 C11 C13 109.61(11) . .
C10 C11 H11 108.3 . .
C12 C11 H11 108.3 . .
C13 C11 H11 108.3 . .
C11 C12 H12A 109.5 . .
C11 C12 H12B 109.5 . .
H12A C12 H12B 109.5 . .
C11 C12 H12C 109.5 . .
H12A C12 H12C 109.5 . .
H12B C12 H12C 109.5 . .
C11 C13 H13A 109.5 . .
C11 C13 H13B 109.5 . .
H13A C13 H13B 109.5 . .
C11 C13 H13C 109.5 . .
H13A C13 H13C 109.5 . .
H13B C13 H13C 109.5 . .
C15 C14 C10 121.38(13) . .
C15 C14 H14 119.3 . .
C10 C14 H14 119.3 . .
C15 C16 C17 121.34(13) . .
C15 C16 H16 119.3 . .
C17 C16 H16 119.3 . .
C16 C15 C14 119.52(12) . .
C16 C15 H15 120.2 . .
C14 C15 H15 120.2 . .
C17 C18 C19 112.56(11) . .
C17 C18 C20 110.16(13) . .
C19 C18 C20 110.16(12) . .
C17 C18 H18 107.9 . .
C19 C18 H18 107.9 . .
C20 C18 H18 107.9 . .
C16 C17 C9 118.91(12) . .
C16 C17 C18 118.01(12) . .
C9 C17 C18 123.00(11) . .
C18 C19 H19A 109.5 . .
C18 C19 H19B 109.5 . .
H19A C19 H19B 109.5 . .
C18 C19 H19C 109.5 . .
H19A C19 H19C 109.5 . .
H19B C19 H19C 109.5 . .
C18 C20 H20A 109.5 . .
C18 C20 H20B 109.5 . .
H20A C20 H20B 109.5 . .
C18 C20 H20C 109.5 . .
H20A C20 H20C 109.5 . .
H20B C20 H20C 109.5 . .
N2 C50 C51 106.29(9) . .
N2 C50 P2 128.46(8) . .
C51 C50 P2 125.22(8) . .
C52 C51 C53 108.71(11) . .
C52 C51 C50 112.92(10) . .
C53 C51 C50 109.20(10) . .
C52 C51 C54 109.57(10) . .
C53 C51 C54 112.59(10) . .
C50 C51 C54 103.86(9) . .
C51 C52 H52A 109.5 . .
C51 C52 H52B 109.5 . .
H52A C52 H52B 109.5 . .
C51 C52 H52C 109.5 . .
H52A C52 H52C 109.5 . .
H52B C52 H52C 109.5 . .
C51 C53 H53A 109.5 . .
C51 C53 H53B 109.5 . .
H53A C53 H53B 109.5 . .
C51 C53 H53C 109.5 . .
H53A C53 H53C 109.5 . .
H53B C53 H53C 109.5 . .
C55 C54 C51 106.99(10) . .
C55 C54 H54A 110.3 . .
C51 C54 H54A 110.3 . .
C55 C54 H54B 110.3 . .
C51 C54 H54B 110.3 . .
H54A C54 H54B 108.6 . .
N2 C55 C56 112.92(10) . .
N2 C55 C54 101.32(9) . .
C56 C55 C54 112.05(10) . .
N2 C55 C57 112.72(10) . .
C56 C55 C57 107.27(10) . .
C54 C55 C57 110.59(10) . .
C55 C56 H56A 109.5 . .
C55 C56 H56B 109.5 . .
H56A C56 H56B 109.5 . .
C55 C56 H56C 109.5 . .
H56A C56 H56C 109.5 . .
H56B C56 H56C 109.5 . .
C55 C57 H57A 109.5 . .
C55 C57 H57B 109.5 . .
H57A C57 H57B 109.5 . .
C55 C57 H57C 109.5 . .
H57A C57 H57C 109.5 . .
H57B C57 H57C 109.5 . .
C66 C58 C59 120.22(10) . .
C66 C58 N2 120.63(10) . .
C59 C58 N2 119.14(10) . .
C63 C59 C58 118.58(11) . .
C63 C59 C60 118.19(11) . .
C58 C59 C60 123.21(10) . .
C59 C60 C61 110.02(11) . .
C59 C60 C62 112.30(10) . .
C61 C60 C62 109.51(11) . .
C59 C60 H60 108.3 . .
C61 C60 H60 108.3 . .
C62 C60 H60 108.3 . .
C60 C61 H61A 109.5 . .
C60 C61 H61B 109.5 . .
H61A C61 H61B 109.5 . .
C60 C61 H61C 109.5 . .
H61A C61 H61C 109.5 . .
H61B C61 H61C 109.5 . .
C60 C62 H62A 109.5 . .
C60 C62 H62B 109.5 . .
H62A C62 H62B 109.5 . .
C60 C62 H62C 109.5 . .
H62A C62 H62C 109.5 . .
H62B C62 H62C 109.5 . .
C64 C63 C59 121.44(12) . .
C64 C63 H63 119.3 . .
C59 C63 H63 119.3 . .
C63 C64 C65 119.52(11) . .
C63 C64 H64 120.2 . .
C65 C64 H64 120.2 . .
C64 C65 C66 121.32(12) . .
C64 C65 H65 119.3 . .
C66 C65 H65 119.3 . .
C65 C66 C58 118.79(11) . .
C65 C66 C67 118.24(11) . .
C58 C66 C67 122.89(10) . .
C66 C67 C69 110.32(11) . .
C66 C67 C68 112.98(10) . .
C69 C67 C68 109.56(11) . .
C66 C67 H67 107.9 . .
C69 C67 H67 107.9 . .
C68 C67 H67 107.9 . .
C67 C68 H68A 109.5 . .
C67 C68 H68B 109.5 . .
H68A C68 H68B 109.5 . .
C67 C68 H68C 109.5 . .
H68A C68 H68C 109.5 . .
H68B C68 H68C 109.5 . .
C67 C69 H69A 109.5 . .
C67 C69 H69B 109.5 . .
H69A C69 H69B 109.5 . .
C67 C69 H69C 109.5 . .
H69A C69 H69C 109.5 . .
H69B C69 H69C 109.5 . .
C21_2 O1_2 C24_2 109.9(6) . .
C21_2 O1_2 Li1 127.8(7) . .
C24_2 O1_2 Li1 114.2(7) . .
O1_2 C21_2 C22_2 105.5(4) . .
O1_2 C21_2 H21A_2 110.6 . .
C22_2 C21_2 H21A_2 110.6 . .
O1_2 C21_2 H21B_2 110.6 . .
C22_2 C21_2 H21B_2 110.6 . .
H21A_2 C21_2 H21B_2 108.8 . .
C21_2 C22_2 C23_2 101.8(2) . .
C21_2 C22_2 H22A_2 111.4 . .
C23_2 C22_2 H22A_2 111.4 . .
C21_2 C22_2 H22B_2 111.4 . .
C23_2 C22_2 H22B_2 111.4 . .
H22A_2 C22_2 H22B_2 109.3 . .
C22_2 C23_2 C24_2 101.3(3) . .
C22_2 C23_2 H23A_2 111.5 . .
C24_2 C23_2 H23A_2 111.5 . .
C22_2 C23_2 H23B_2 111.5 . .
C24_2 C23_2 H23B_2 111.5 . .
H23A_2 C23_2 H23B_2 109.3 . .
O1_2 C24_2 C23_2 105.5(6) . .
O1_2 C24_2 H24A_2 110.6 . .
C23_2 C24_2 H24A_2 110.6 . .
O1_2 C24_2 H24B_2 110.6 . .
C23_2 C24_2 H24B_2 110.6 . .
H24A_2 C24_2 H24B_2 108.8 . .
C24_3 O1_3 C21_3 106.1(6) . .
C24_3 O1_3 Li1 119.9(7) . .
C21_3 O1_3 Li1 120.2(8) . .
O1_3 C21_3 C22_3 105.2(5) . .
O1_3 C21_3 H21A_3 110.7 . .
C22_3 C21_3 H21A_3 110.7 . .
O1_3 C21_3 H21B_3 110.7 . .
C22_3 C21_3 H21B_3 110.7 . .
H21A_3 C21_3 H21B_3 108.8 . .
C23_3 C22_3 C21_3 105.5(3) . .
C23_3 C22_3 H22A_3 110.6 . .
C21_3 C22_3 H22A_3 110.6 . .
C23_3 C22_3 H22B_3 110.6 . .
C21_3 C22_3 H22B_3 110.6 . .
H22A_3 C22_3 H22B_3 108.8 . .
C24_3 C23_3 C22_3 104.6(4) . .
C24_3 C23_3 H23A_3 110.8 . .
C22_3 C23_3 H23A_3 110.8 . .
C24_3 C23_3 H23B_3 110.8 . .
C22_3 C23_3 H23B_3 110.8 . .
H23A_3 C23_3 H23B_3 108.9 . .
O1_3 C24_3 C23_3 104.2(7) . .
O1_3 C24_3 H24A_3 110.9 . .
C23_3 C24_3 H24A_3 110.9 . .
O1_3 C24_3 H24B_3 110.9 . .
C23_3 C24_3 H24B_3 110.9 . .
H24A_3 C24_3 H24B_3 108.9 . .
C24_4 O1_4 C21_4 107(2) . .
C24_4 O1_4 Li2 115(3) . .
C21_4 O1_4 Li2 123(2) . .
O1_4 C21_4 C22_4 105.2(15) . .
O1_4 C21_4 H21A_4 110.7 . .
C22_4 C21_4 H21A_4 110.7 . .
O1_4 C21_4 H21B_4 110.7 . .
C22_4 C21_4 H21B_4 110.7 . .
H21A_4 C21_4 H21B_4 108.8 . .
C21_4 C22_4 C23_4 96.1(14) . .
C21_4 C22_4 H22A_4 112.5 . .
C23_4 C22_4 H22A_4 112.5 . .
C21_4 C22_4 H22B_4 112.5 . .
C23_4 C22_4 H22B_4 112.5 . .
H22A_4 C22_4 H22B_4 110.0 . .
C24_4 C23_4 C22_4 99.8(16) . .
C24_4 C23_4 H23A_4 111.8 . .
C22_4 C23_4 H23A_4 111.8 . .
C24_4 C23_4 H23B_4 111.8 . .
C22_4 C23_4 H23B_4 111.8 . .
H23A_4 C23_4 H23B_4 109.5 . .
O1_4 C24_4 C23_4 92(2) . .
O1_4 C24_4 H24A_4 113.3 . .
C23_4 C24_4 H24A_4 113.3 . .
O1_4 C24_4 H24B_4 113.3 . .
C23_4 C24_4 H24B_4 113.3 . .
H24A_4 C24_4 H24B_4 110.6 . .
C24_5 O1_5 C21_5 109.1(3) . .
C24_5 O1_5 Li2 120.3(3) . .
C21_5 O1_5 Li2 119.4(3) . .
O1_5 C21_5 C22_5 107.0(2) . .
O1_5 C21_5 H21A_5 110.3 . .
C22_5 C21_5 H21A_5 110.3 . .
O1_5 C21_5 H21B_5 110.3 . .
C22_5 C21_5 H21B_5 110.3 . .
H21A_5 C21_5 H21B_5 108.6 . .
C21_5 C22_5 C23_5 103.9(2) . .
C21_5 C22_5 H22A_5 111.0 . .
C23_5 C22_5 H22A_5 111.0 . .
C21_5 C22_5 H22B_5 111.0 . .
C23_5 C22_5 H22B_5 111.0 . .
H22A_5 C22_5 H22B_5 109.0 . .
C22_5 C23_5 C24_5 101.7(2) . .
C22_5 C23_5 H23A_5 111.4 . .
C24_5 C23_5 H23A_5 111.4 . .
C22_5 C23_5 H23B_5 111.4 . .
C24_5 C23_5 H23B_5 111.4 . .
H23A_5 C23_5 H23B_5 109.3 . .
O1_5 C24_5 C23_5 105.0(3) . .
O1_5 C24_5 H24A_5 110.7 . .
C23_5 C24_5 H24A_5 110.7 . .
O1_5 C24_5 H24B_5 110.7 . .
C23_5 C24_5 H24B_5 110.7 . .
H24A_5 C24_5 H24B_5 108.8 . .
C21_6 O1_6 C24_6 108.1(7) . .
C21_6 O1_6 Li1 117.8(10) . .
C24_6 O1_6 Li1 117.7(7) . .
O1_6 C21_6 C22_6 106.0(5) . .
O1_6 C21_6 H21A_6 110.5 . .
C22_6 C21_6 H21A_6 110.5 . .
O1_6 C21_6 H21B_6 110.5 . .
C22_6 C21_6 H21B_6 110.5 . .
H21A_6 C21_6 H21B_6 108.7 . .
C21_6 C22_6 C23_6 100.7(3) . .
C21_6 C22_6 H22A_6 111.6 . .
C23_6 C22_6 H22A_6 111.6 . .
C21_6 C22_6 H22B_6 111.6 . .
C23_6 C22_6 H22B_6 111.6 . .
H22A_6 C22_6 H22B_6 109.4 . .
C22_6 C23_6 C24_6 104.8(3) . .
C22_6 C23_6 H23A_6 110.8 . .
C24_6 C23_6 H23A_6 110.8 . .
C22_6 C23_6 H23B_6 110.8 . .
C24_6 C23_6 H23B_6 110.8 . .
H23A_6 C23_6 H23B_6 108.9 . .
O1_6 C24_6 C23_6 106.4(6) . .
O1_6 C24_6 H24A_6 110.5 . .
C23_6 C24_6 H24A_6 110.5 . .
O1_6 C24_6 H24B_6 110.5 . .
C23_6 C24_6 H24B_6 110.5 . .
H24A_6 C24_6 H24B_6 108.6 . .
C21_7 O1_7 C24_7 109.1(10) . .
C21_7 O1_7 Li1 133.2(8) . .
C24_7 O1_7 Li1 117.7(8) . .
O1_7 C21_7 C22_7 105.8(9) . .
O1_7 C21_7 H21A_7 110.6 . .
C22_7 C21_7 H21A_7 110.6 . .
O1_7 C21_7 H21B_7 110.6 . .
C22_7 C21_7 H21B_7 110.6 . .
H21A_7 C21_7 H21B_7 108.7 . .
C23_7 C22_7 C21_7 99.8(7) . .
C23_7 C22_7 H22A_7 111.8 . .
C21_7 C22_7 H22A_7 111.8 . .
C23_7 C22_7 H22B_7 111.8 . .
C21_7 C22_7 H22B_7 111.8 . .
H22A_7 C22_7 H22B_7 109.5 . .
C22_7 C23_7 C24_7 104.8(5) . .
C22_7 C23_7 H23A_7 110.8 . .
C24_7 C23_7 H23A_7 110.8 . .
C22_7 C23_7 H23B_7 110.8 . .
C24_7 C23_7 H23B_7 110.8 . .
H23A_7 C23_7 H23B_7 108.9 . .
O1_7 C24_7 C23_7 105.1(7) . .
O1_7 C24_7 H24A_7 110.7 . .
C23_7 C24_7 H24A_7 110.7 . .
O1_7 C24_7 H24B_7 110.7 . .
C23_7 C24_7 H24B_7 110.7 . .
H24A_7 C24_7 H24B_7 108.8 . .
C21_8 O1_8 C24_8 111.3(19) . .
C21_8 O1_8 Li1 131.2(17) . .
C24_8 O1_8 Li1 116(2) . .
O1_8 C21_8 C22_8 105.2(15) . .
O1_8 C21_8 H21A_8 110.7 . .
C22_8 C21_8 H21A_8 110.7 . .
O1_8 C21_8 H21B_8 110.7 . .
C22_8 C21_8 H21B_8 110.7 . .
H21A_8 C21_8 H21B_8 108.8 . .
C23_8 C22_8 C21_8 101.3(12) . .
C23_8 C22_8 H22A_8 111.5 . .
C21_8 C22_8 H22A_8 111.5 . .
C23_8 C22_8 H22B_8 111.5 . .
C21_8 C22_8 H22B_8 111.5 . .
H22A_8 C22_8 H22B_8 109.3 . .
C22_8 C23_8 C24_8 101.8(10) . .
C22_8 C23_8 H23A_8 111.4 . .
C24_8 C23_8 H23A_8 111.4 . .
C22_8 C23_8 H23B_8 111.4 . .
C24_8 C23_8 H23B_8 111.4 . .
H23A_8 C23_8 H23B_8 109.3 . .
O1_8 C24_8 C23_8 103.6(19) . .
O1_8 C24_8 H24A_8 111.0 . .
C23_8 C24_8 H24A_8 111.0 . .
O1_8 C24_8 H24B_8 111.0 . .
C23_8 C24_8 H24B_8 111.0 . .
H24A_8 C24_8 H24B_8 109.0 . .
C24_9 O1_9 C21_9 109.89(10) . .
C24_9 O1_9 Li2 128.45(10) . .
C21_9 O1_9 Li2 118.22(10) . .
O1_9 C21_9 C22_9 105.29(11) . .
O1_9 C21_9 H21A_9 110.7 . .
C22_9 C21_9 H21A_9 110.7 . .
O1_9 C21_9 H21B_9 110.7 . .
C22_9 C21_9 H21B_9 110.7 . .
H21A_9 C21_9 H21B_9 108.8 . .
C21_9 C22_9 C23_9 101.65(12) . .
C21_9 C22_9 H22A_9 111.4 . .
C23_9 C22_9 H22A_9 111.4 . .
C21_9 C22_9 H22B_9 111.4 . .
C23_9 C22_9 H22B_9 111.4 . .
H22A_9 C22_9 H22B_9 109.3 . .
C24_9 C23_9 C22_9 101.91(12) . .
C24_9 C23_9 H23A_9 111.4 . .
C22_9 C23_9 H23A_9 111.4 . .
C24_9 C23_9 H23B_9 111.4 . .
C22_9 C23_9 H23B_9 111.4 . .
H23A_9 C23_9 H23B_9 109.3 . .
O1_9 C24_9 C23_9 105.13(12) . .
O1_9 C24_9 H24A_9 110.7 . .
C23_9 C24_9 H24A_9 110.7 . .
O1_9 C24_9 H24B_9 110.7 . .
C23_9 C24_9 H24B_9 110.7 . .
H24A_9 C24_9 H24B_9 108.8 . .
C21_10 O1_10 C24_10 110.9(16) . .
C21_10 O1_10 Li2 115.1(13) . .
C24_10 O1_10 Li2 129.0(17) . .
O1_10 C21_10 C22_10 106.5(10) . .
O1_10 C21_10 H21A_10 110.4 . .
C22_10 C21_10 H21A_10 110.4 . .
O1_10 C21_10 H21B_10 110.4 . .
C22_10 C21_10 H21B_10 110.4 . .
H21A_10 C21_10 H21B_10 108.6 . .
C23_10 C22_10 C21_10 103.3(9) . .
C23_10 C22_10 H22A_10 111.1 . .
C21_10 C22_10 H22A_10 111.1 . .
C23_10 C22_10 H22B_10 111.1 . .
C21_10 C22_10 H22B_10 111.1 . .
H22A_10 C22_10 H22B_10 109.1 . .
C22_10 C23_10 C24_10 102.9(9) . .
C22_10 C23_10 H23A_10 111.2 . .
C24_10 C23_10 H23A_10 111.2 . .
C22_10 C23_10 H23B_10 111.2 . .
C24_10 C23_10 H23B_10 111.2 . .
H23A_10 C23_10 H23B_10 109.1 . .
O1_10 C24_10 C23_10 104.6(13) . .
O1_10 C24_10 H24A_10 110.8 . .
C23_10 C24_10 H24A_10 110.8 . .
O1_10 C24_10 H24B_10 110.8 . .
C23_10 C24_10 H24B_10 110.8 . .
H24A_10 C24_10 H24B_10 108.9 . .

loop_
_geom_bond_atom_site_label_1
_geom_bond_atom_site_label_2
_geom_bond_distance
_geom_bond_site_symmetry_2
P1 C1 1.7048(11) .
P1 Li1 2.544(2) .
P1 Li1 2.548(2) 2_765
Li1 O1_7 1.895(14) .
Li1 O1_8 1.91(3) .
Li1 O1_2 1.948(11) .
Li1 O1_3 2.007(11) .
Li1 O1_6 2.017(9) .
Li1 Li1 3.344(4) 2_765
N1 C1 1.3952(14) .
N1 C9 1.4336(14) .
N1 C6 1.4936(14) .
C1 C2 1.5412(15) .
P2 C50 1.7036(12) .
P2 Li2 2.562(2) .
P2 Li2 2.563(2) 2_666
N2 C50 1.3955(14) .
N2 C58 1.4343(14) .
N2 C55 1.4919(14) .
Li2 O1_10 1.91(2) .
Li2 O1_9 1.966(2) .
Li2 O1_5 1.966(5) .
Li2 O1_4 2.02(4) .
Li2 Li2 3.364(4) 2_666
C2 C4 1.5244(17) .
C2 C3 1.5295(18) .
C2 C5 1.5353(17) .
C3 H3A 0.9800 .
C3 H3B 0.9800 .
C3 H3C 0.9800 .
C4 H4A 0.9800 .
C4 H4B 0.9800 .
C4 H4C 0.9800 .
C5 C6 1.5331(17) .
C5 H5A 0.9900 .
C5 H5B 0.9900 .
C6 C7 1.5277(17) .
C6 C8 1.5337(16) .
C7 H7A 0.9800 .
C7 H7B 0.9800 .
C7 H7C 0.9800 .
C8 H8A 0.9800 .
C8 H8B 0.9800 .
C8 H8C 0.9800 .
C9 C17 1.4060(17) .
C9 C10 1.4120(17) .
C10 C14 1.3950(17) .
C10 C11 1.5194(18) .
C11 C12 1.5324(18) .
C11 C13 1.5330(19) .
C11 H11 1.0000 .
C12 H12A 0.9800 .
C12 H12B 0.9800 .
C12 H12C 0.9800 .
C13 H13A 0.9800 .
C13 H13B 0.9800 .
C13 H13C 0.9800 .
C14 C15 1.382(2) .
C14 H14 0.9500 .
C16 C15 1.379(2) .
C16 C17 1.3976(18) .
C16 H16 0.9500 .
C15 H15 0.9500 .
C18 C17 1.5168(19) .
C18 C19 1.531(2) .
C18 C20 1.535(2) .
C18 H18 1.0000 .
C19 H19A 0.9800 .
C19 H19B 0.9800 .
C19 H19C 0.9800 .
C20 H20A 0.9800 .
C20 H20B 0.9800 .
C20 H20C 0.9800 .
C50 C51 1.5417(16) .
C51 C52 1.5239(17) .
C51 C53 1.5310(18) .
C51 C54 1.5433(17) .
C52 H52A 0.9800 .
C52 H52B 0.9800 .
C52 H52C 0.9800 .
C53 H53A 0.9800 .
C53 H53B 0.9800 .
C53 H53C 0.9800 .
C54 C55 1.5301(17) .
C54 H54A 0.9900 .
C54 H54B 0.9900 .
C55 C56 1.5294(17) .
C55 C57 1.5302(17) .
C56 H56A 0.9800 .
C56 H56B 0.9800 .
C56 H56C 0.9800 .
C57 H57A 0.9800 .
C57 H57B 0.9800 .
C57 H57C 0.9800 .
C58 C66 1.4078(16) .
C58 C59 1.4121(16) .
C59 C63 1.3969(16) .
C59 C60 1.5190(17) .
C60 C61 1.5323(18) .
C60 C62 1.5334(18) .
C60 H60 1.0000 .
C61 H61A 0.9800 .
C61 H61B 0.9800 .
C61 H61C 0.9800 .
C62 H62A 0.9800 .
C62 H62B 0.9800 .
C62 H62C 0.9800 .
C63 C64 1.3818(18) .
C63 H63 0.9500 .
C64 C65 1.3829(19) .
C64 H64 0.9500 .
C65 C66 1.3962(17) .
C65 H65 0.9500 .
C66 C67 1.5213(17) .
C67 C69 1.5308(18) .
C67 C68 1.5368(18) .
C67 H67 1.0000 .
C68 H68A 0.9800 .
C68 H68B 0.9800 .
C68 H68C 0.9800 .
C69 H69A 0.9800 .
C69 H69B 0.9800 .
C69 H69C 0.9800 .
O1_2 C21_2 1.421(10) .
O1_2 C24_2 1.454(7) .
C21_2 C22_2 1.506(4) .
C21_2 H21A_2 0.9900 .
C21_2 H21B_2 0.9900 .
C22_2 C23_2 1.530(4) .
C22_2 H22A_2 0.9900 .
C22_2 H22B_2 0.9900 .
C23_2 C24_2 1.542(8) .
C23_2 H23A_2 0.9900 .
C23_2 H23B_2 0.9900 .
C24_2 H24A_2 0.9900 .
C24_2 H24B_2 0.9900 .
O1_3 C24_3 1.435(7) .
O1_3 C21_3 1.452(11) .
C21_3 C22_3 1.518(5) .
C21_3 H21A_3 0.9900 .
C21_3 H21B_3 0.9900 .
C22_3 C23_3 1.503(6) .
C22_3 H22A_3 0.9900 .
C22_3 H22B_3 0.9900 .
C23_3 C24_3 1.503(9) .
C23_3 H23A_3 0.9900 .
C23_3 H23B_3 0.9900 .
C24_3 H24A_3 0.9900 .
C24_3 H24B_3 0.9900 .
O1_4 C24_4 1.44(2) .
O1_4 C21_4 1.49(4) .
C21_4 C22_4 1.501(16) .
C21_4 H21A_4 0.9900 .
C21_4 H21B_4 0.9900 .
C22_4 C23_4 1.557(17) .
C22_4 H22A_4 0.9900 .
C22_4 H22B_4 0.9900 .
C23_4 C24_4 1.507(19) .
C23_4 H23A_4 0.9900 .
C23_4 H23B_4 0.9900 .
C24_4 H24A_4 0.9900 .
C24_4 H24B_4 0.9900 .
O1_5 C24_5 1.429(4) .
O1_5 C21_5 1.440(6) .
C21_5 C22_5 1.502(3) .
C21_5 H21A_5 0.9900 .
C21_5 H21B_5 0.9900 .
C22_5 C23_5 1.505(4) .
C22_5 H22A_5 0.9900 .
C22_5 H22B_5 0.9900 .
C23_5 C24_5 1.523(3) .
C23_5 H23A_5 0.9900 .
C23_5 H23B_5 0.9900 .
C24_5 H24A_5 0.9900 .
C24_5 H24B_5 0.9900 .
O1_6 C21_6 1.432(17) .
O1_6 C24_6 1.433(10) .
C21_6 C22_6 1.499(5) .
C21_6 H21A_6 0.9900 .
C21_6 H21B_6 0.9900 .
C22_6 C23_6 1.525(6) .
C22_6 H22A_6 0.9900 .
C22_6 H22B_6 0.9900 .
C23_6 C24_6 1.527(6) .
C23_6 H23A_6 0.9900 .
C23_6 H23B_6 0.9900 .
C24_6 H24A_6 0.9900 .
C24_6 H24B_6 0.9900 .
O1_7 C21_7 1.423(19) .
O1_7 C24_7 1.460(9) .
C21_7 C22_7 1.529(12) .
C21_7 H21A_7 0.9900 .
C21_7 H21B_7 0.9900 .
C22_7 C23_7 1.523(9) .
C22_7 H22A_7 0.9900 .
C22_7 H22B_7 0.9900 .
C23_7 C24_7 1.533(8) .
C23_7 H23A_7 0.9900 .
C23_7 H23B_7 0.9900 .
C24_7 H24A_7 0.9900 .
C24_7 H24B_7 0.9900 .
O1_8 C21_8 1.41(4) .
O1_8 C24_8 1.431(18) .
C21_8 C22_8 1.539(17) .
C21_8 H21A_8 0.9900 .
C21_8 H21B_8 0.9900 .
C22_8 C23_8 1.503(14) .
C22_8 H22A_8 0.9900 .
C22_8 H22B_8 0.9900 .
C23_8 C24_8 1.513(14) .
C23_8 H23A_8 0.9900 .
C23_8 H23B_8 0.9900 .
C24_8 H24A_8 0.9900 .
C24_8 H24B_8 0.9900 .
O1_9 C24_9 1.4362(16) .
O1_9 C21_9 1.4498(16) .
C21_9 C22_9 1.5182(19) .
C21_9 H21A_9 0.9900 .
C21_9 H21B_9 0.9900 .
C22_9 C23_9 1.526(2) .
C22_9 H22A_9 0.9900 .
C22_9 H22B_9 0.9900 .
C23_9 C24_9 1.500(2) .
C23_9 H23A_9 0.9900 .
C23_9 H23B_9 0.9900 .
C24_9 H24A_9 0.9900 .
C24_9 H24B_9 0.9900 .
O1_10 C21_10 1.41(3) .
O1_10 C24_10 1.418(18) .
C21_10 C22_10 1.547(13) .
C21_10 H21A_10 0.9900 .
C21_10 H21B_10 0.9900 .
C22_10 C23_10 1.501(14) .
C22_10 H22A_10 0.9900 .
C22_10 H22B_10 0.9900 .
C23_10 C24_10 1.519(12) .
C23_10 H23A_10 0.9900 .
C23_10 H23B_10 0.9900 .
C24_10 H24A_10 0.9900 .
C24_10 H24B_10 0.9900 .
